data_2215517
loop_
_publ_author_name
'Wei, Lin-Heng'

_publ_section_title
;
 3-Aminopyridinium 3,5-dinitrobenzoate monohydrate
;
_journal_coeditor_code HB2550
_journal_issue 10
_journal_name_full 'Acta Crystallographica Section E'
_journal_page_first o4174
_journal_page_last o4174
_journal_paper_doi 10.1107/S1600536807046740
_journal_volume 63
_journal_year 2007
_chemical_formula_iupac 'C5 H7 N2 +, C7 H3 N2 O6 -, H2 O'
_chemical_formula_moiety 'C5 H7 N2 +, C7 H3 N2 O6 -, H2 O'
_chemical_formula_sum 'C12 H12 N4 O7'
_chemical_formula_weight 324.26
_chemical_name_systematic
;
3-Aminopyridinium 3,5-dinitrobenzoate monohydrate
;
_space_group_IT_number 14
_symmetry_cell_setting monoclinic
_symmetry_space_group_name_Hall '-P 2ybc'
_symmetry_space_group_name_H-M 'P 1 21/c 1'
_atom_sites_solution_hydrogens geom
_atom_sites_solution_primary direct
_atom_sites_solution_secondary difmap
_audit_creation_method SHELXL-97
_cell_angle_alpha 90.00
_cell_angle_beta 90.002(3)
_cell_angle_gamma 90.00
_cell_formula_units_Z 4
_cell_length_a 8.904(2)
_cell_length_b 7.0683(16)
_cell_length_c 22.331(5)
_cell_measurement_reflns_used 2386
_cell_measurement_temperature 298(2)
_cell_measurement_theta_max 26
_cell_measurement_theta_min 2.3
_cell_volume 1405.4(5)
_computing_cell_refinement 'SAINT-Plus (Bruker, 2001)'
_computing_data_collection 'SMART (Bruker, 2001)'
_computing_data_reduction 'SAINT-Plus (Bruker, 2001)'
_computing_molecular_graphics 'PLATON (Spek, 2003)'
_computing_publication_material 'PLATON (Spek, 2003)'
_computing_structure_refinement 'SHELXL97 (Sheldrick, 1997)'
_computing_structure_solution 'SHELXS97 (Sheldrick, 1997)'
_diffrn_ambient_temperature 298(2)
_diffrn_measured_fraction_theta_full 0.997
_diffrn_measured_fraction_theta_max 0.997
_diffrn_measurement_device_type 'Bruker SMART APEX CCD'
_diffrn_measurement_method \w
_diffrn_radiation_monochromator graphite
_diffrn_radiation_source 'fine-focus sealed tube'
_diffrn_radiation_type MoK\a
_diffrn_radiation_wavelength 0.71073
_diffrn_reflns_av_R_equivalents 0.0218
_diffrn_reflns_av_sigmaI/netI 0.0265
_diffrn_reflns_limit_h_max 10
_diffrn_reflns_limit_h_min -10
_diffrn_reflns_limit_k_max 8
_diffrn_reflns_limit_k_min -8
_diffrn_reflns_limit_l_max 27
_diffrn_reflns_limit_l_min -14
_diffrn_reflns_number 7329
_diffrn_reflns_theta_full 26.00
_diffrn_reflns_theta_max 26.00
_diffrn_reflns_theta_min 2.29
_exptl_absorpt_coefficient_mu 0.128
_exptl_absorpt_correction_T_max 0.989
_exptl_absorpt_correction_T_min 0.950
_exptl_absorpt_correction_type multi-scan
_exptl_absorpt_process_details '(SADABS; Sheldrick, 2001)'
_exptl_crystal_colour yellow
_exptl_crystal_density_diffrn 1.533
_exptl_crystal_density_method 'not measured'
_exptl_crystal_description block
_exptl_crystal_F_000 672
_exptl_crystal_size_max 0.40
_exptl_crystal_size_mid 0.11
_exptl_crystal_size_min 0.09
_refine_diff_density_max 0.227
_refine_diff_density_min -0.184
_refine_ls_extinction_method none
_refine_ls_goodness_of_fit_ref 1.041
_refine_ls_hydrogen_treatment mixed
_refine_ls_matrix_type full
_refine_ls_number_parameters 220
_refine_ls_number_reflns 2743
_refine_ls_number_restraints 16
_refine_ls_restrained_S_all 1.057
_refine_ls_R_factor_all 0.0615
_refine_ls_R_factor_gt 0.0453
_refine_ls_shift/su_max 0.000
_refine_ls_shift/su_mean 0.000
_refine_ls_structure_factor_coef Fsqd
_refine_ls_weighting_details 'calc w=1/[\s^2^(Fo^2^)+(0.0558P)^2^+0.2499P] where P=(Fo^2^+2Fc^2^)/3'
_refine_ls_weighting_scheme calc
_refine_ls_wR_factor_gt 0.1082
_refine_ls_wR_factor_ref 0.1158
_reflns_number_gt 2110
_reflns_number_total 2743
_reflns_threshold_expression I>2\s(I)
_cod_data_source_file hb2550.cif
_cod_data_source_block I
_cod_original_cell_volume 1405.3(5)
_cod_original_sg_symbol_H-M 'P 21/c'
_cod_database_code 2215517
_cod_database_fobs_code 2215517

loop_
_symmetry_equiv_pos_as_xyz
'x, y, z'
'-x, y+1/2, -z+1/2'
'-x, -y, -z'
'x, -y-1/2, z-1/2'

loop_
_atom_site_type_symbol
_atom_site_label
_atom_site_fract_x
_atom_site_fract_y
_atom_site_fract_z
_atom_site_U_iso_or_equiv
_atom_site_adp_type
_atom_site_calc_flag
_atom_site_refinement_flags
_atom_site_occupancy
C C1 0.37418(18) 0.5123(2) 0.56099(7) 0.0332(4) Uani d . 1
C C2 0.39107(18) 0.3634(2) 0.60046(8) 0.0355(4) Uani d . 1
H H2 0.3353 0.2532 0.5957 0.043 Uiso calc R 1
C C3 0.49144(19) 0.3802(2) 0.64695(8) 0.0366(4) Uani d . 1
C C4 0.57995(19) 0.5379(2) 0.65486(8) 0.0389(4) Uani d . 1
H H4 0.6487 0.5459 0.6861 0.047 Uiso calc R 1
C C5 0.56233(19) 0.6822(2) 0.61467(8) 0.0372(4) Uani d . 1
C C6 0.46031(19) 0.6747(2) 0.56834(8) 0.0369(4) Uani d . 1
H H6 0.4492 0.7767 0.5424 0.044 Uiso calc R 1
C C7 0.26189(19) 0.4982(2) 0.51025(7) 0.0349(4) Uani d . 1
N N1 0.50348(18) 0.2256(2) 0.69057(7) 0.0469(4) Uani d . 1
N N2 0.65549(18) 0.8523(2) 0.62170(8) 0.0508(4) Uani d . 1
O O1 0.23633(16) 0.64928(17) 0.48228(6) 0.0499(4) Uani d . 1
O O2 0.20429(15) 0.34363(17) 0.49949(6) 0.0480(4) Uani d . 1
O O3 0.41038(18) 0.1002(2) 0.68925(7) 0.0700(5) Uani d . 1
O O4 0.60686(18) 0.2298(2) 0.72611(7) 0.0693(5) Uani d . 1
O O5 0.74764(18) 0.8530(2) 0.66225(8) 0.0729(5) Uani d . 1
O O6 0.63675(19) 0.9837(2) 0.58748(8) 0.0705(5) Uani d . 1
O O7 0.1604(2) -0.0161(2) 0.54961(7) 0.0738(5) Uani d DU 1
H H7A 0.165(3) 0.0858(17) 0.5317(9) 0.081(5) Uiso d DU 1
H H7B 0.174(3) -0.102(2) 0.5251(8) 0.079(5) Uiso d DU 1
C C8 -0.00521(19) 0.4146(3) 0.38708(8) 0.0382(4) Uani d . 1
H H8 0.0140 0.3229 0.4160 0.046 Uiso calc R 1
C C9 -0.09708(18) 0.3720(2) 0.33890(8) 0.0361(4) Uani d . 1
C C10 -0.1206(2) 0.5150(3) 0.29727(8) 0.0415(4) Uani d . 1
H H10 -0.1807 0.4919 0.2640 0.050 Uiso calc R 1
C C11 -0.0566(2) 0.6896(3) 0.30467(9) 0.0456(5) Uani d . 1
H H11 -0.0740 0.7846 0.2767 0.055 Uiso calc R 1
C C12 0.0329(2) 0.7240(3) 0.35310(9) 0.0475(5) Uani d . 1
H H12 0.0771 0.8420 0.3585 0.057 Uiso calc R 1
N N3 0.05566(17) 0.5854(2) 0.39239(7) 0.0417(4) Uani d D 1
H H3 0.114(2) 0.611(3) 0.4234(7) 0.060(6) Uiso d D 1
N N4 -0.15849(18) 0.1961(2) 0.33348(7) 0.0526(5) Uani d . 1
H H4A -0.1402 0.1110 0.3601 0.063 Uiso calc R 1
H H4B -0.2155 0.1701 0.3035 0.063 Uiso calc R 1

loop_
_atom_site_aniso_label
_atom_site_aniso_U_11
_atom_site_aniso_U_22
_atom_site_aniso_U_33
_atom_site_aniso_U_12
_atom_site_aniso_U_13
_atom_site_aniso_U_23
C1 0.0364(9) 0.0323(9) 0.0310(9) 0.0002(7) 0.0005(7) -0.0019(7)
C2 0.0363(9) 0.0357(9) 0.0345(9) -0.0023(7) -0.0010(7) -0.0011(8)
C3 0.0399(9) 0.0378(9) 0.0321(9) 0.0040(8) -0.0020(7) 0.0001(8)
C4 0.0368(9) 0.0442(10) 0.0358(10) 0.0041(8) -0.0074(8) -0.0103(8)
C5 0.0364(9) 0.0337(9) 0.0414(10) -0.0021(7) 0.0001(8) -0.0091(8)
C6 0.0416(10) 0.0328(9) 0.0362(10) 0.0012(7) 0.0020(8) -0.0016(8)
C7 0.0401(9) 0.0342(9) 0.0303(9) -0.0022(8) -0.0027(7) -0.0007(7)
N1 0.0528(10) 0.0477(10) 0.0401(9) 0.0066(8) -0.0099(8) 0.0034(8)
N2 0.0517(10) 0.0409(10) 0.0597(11) -0.0054(8) -0.0030(8) -0.0135(9)
O1 0.0694(9) 0.0347(7) 0.0456(8) -0.0054(6) -0.0234(6) 0.0066(6)
O2 0.0595(8) 0.0364(7) 0.0481(8) -0.0112(6) -0.0187(6) 0.0030(6)
O3 0.0768(11) 0.0651(10) 0.0682(11) -0.0215(9) -0.0165(8) 0.0279(8)
O4 0.0827(11) 0.0648(10) 0.0606(10) 0.0067(8) -0.0370(8) 0.0070(8)
O5 0.0684(10) 0.0626(10) 0.0878(13) -0.0155(8) -0.0312(9) -0.0163(9)
O6 0.0879(12) 0.0435(9) 0.0802(12) -0.0195(8) -0.0087(9) 0.0015(8)
O7 0.1287(15) 0.0409(9) 0.0519(10) -0.0040(10) -0.0016(10) 0.0062(7)
C8 0.0405(10) 0.0402(10) 0.0340(10) 0.0025(8) -0.0032(8) 0.0027(8)
C9 0.0355(9) 0.0399(10) 0.0331(9) 0.0003(8) -0.0011(7) -0.0012(8)
C10 0.0407(10) 0.0510(11) 0.0327(10) 0.0004(8) -0.0062(8) 0.0009(8)
C11 0.0499(11) 0.0442(11) 0.0428(11) -0.0006(9) -0.0036(9) 0.0109(9)
C12 0.0504(11) 0.0415(11) 0.0508(12) -0.0069(9) -0.0012(9) 0.0013(9)
N3 0.0418(9) 0.0454(9) 0.0379(9) -0.0029(7) -0.0077(7) -0.0034(7)
N4 0.0662(11) 0.0430(9) 0.0487(10) -0.0114(8) -0.0167(8) 0.0024(8)

loop_
_atom_type_symbol
_atom_type_description
_atom_type_scat_dispersion_real
_atom_type_scat_dispersion_imag
_atom_type_scat_source
C C 0.0033 0.0016 'International Tables Vol C Tables 4.2.6.8 and 6.1.1.4'
H H 0.0000 0.0000 'International Tables Vol C Tables 4.2.6.8 and 6.1.1.4'
N N 0.0061 0.0033 'International Tables Vol C Tables 4.2.6.8 and 6.1.1.4'
O O 0.0106 0.0060 'International Tables Vol C Tables 4.2.6.8 and 6.1.1.4'

loop_
_geom_angle_atom_site_label_1
_geom_angle_atom_site_label_2
_geom_angle_atom_site_label_3
_geom_angle
C2 C1 C6 119.60(16)
C2 C1 C7 119.93(15)
C6 C1 C7 120.47(15)
C3 C2 C1 119.12(16)
C3 C2 H2 120.4
C1 C2 H2 120.4
C2 C3 C4 122.62(17)
C2 C3 N1 118.96(16)
C4 C3 N1 118.41(16)
C5 C4 C3 117.00(16)
C5 C4 H4 121.5
C3 C4 H4 121.5
C4 C5 C6 122.68(16)
C4 C5 N2 118.40(16)
C6 C5 N2 118.91(17)
C5 C6 C1 118.93(16)
C5 C6 H6 120.5
C1 C6 H6 120.5
O2 C7 O1 125.55(16)
O2 C7 C1 118.68(15)
O1 C7 C1 115.77(15)
O3 N1 O4 123.39(17)
O3 N1 C3 118.54(15)
O4 N1 C3 118.07(17)
O6 N2 O5 123.77(17)
O6 N2 C5 118.76(17)
O5 N2 C5 117.47(18)
H7A O7 H7B 108.3(15)
N3 C8 C9 120.51(17)
N3 C8 H8 119.7
C9 C8 H8 119.7
N4 C9 C8 120.26(16)
N4 C9 C10 122.92(16)
C8 C9 C10 116.81(16)
C11 C10 C9 120.80(17)
C11 C10 H10 119.6
C9 C10 H10 119.6
C12 C11 C10 119.96(18)
C12 C11 H11 120.0
C10 C11 H11 120.0
N3 C12 C11 118.68(18)
N3 C12 H12 120.7
C11 C12 H12 120.7
C8 N3 C12 123.24(17)
C8 N3 H3 119.5(14)
C12 N3 H3 117.3(14)
C9 N4 H4A 120.0
C9 N4 H4B 120.0
H4A N4 H4B 120.0

loop_
_geom_bond_atom_site_label_1
_geom_bond_atom_site_label_2
_geom_bond_distance
C1 C2 1.381(2)
C1 C6 1.390(2)
C1 C7 1.514(2)
C2 C3 1.375(2)
C2 H2 0.9300
C3 C4 1.376(2)
C3 N1 1.468(2)
C4 C5 1.368(3)
C4 H4 0.9300
C5 C6 1.378(2)
C5 N2 1.470(2)
C6 H6 0.9300
C7 O2 1.2304(19)
C7 O1 1.258(2)
N1 O3 1.214(2)
N1 O4 1.2157(19)
N2 O6 1.214(2)
N2 O5 1.222(2)
O7 H7A 0.825(10)
O7 H7B 0.827(9)
C8 N3 1.329(2)
C8 C9 1.385(2)
C8 H8 0.9300
C9 N4 1.364(2)
C9 C10 1.389(2)
C10 C11 1.370(3)
C10 H10 0.9300
C11 C12 1.365(3)
C11 H11 0.9300
C12 N3 1.330(2)
C12 H12 0.9300
N3 H3 0.883(10)
N4 H4A 0.8600
N4 H4B 0.8600

loop_
_geom_hbond_atom_site_label_D
_geom_hbond_atom_site_label_H
_geom_hbond_atom_site_label_A
_geom_hbond_site_symmetry_A
_geom_hbond_distance_DH
_geom_hbond_distance_HA
_geom_hbond_distance_DA
_geom_hbond_angle_DHA
O7 H7A O2 . 0.825(10) 1.990(10) 2.805(2) 170(2)
O7 H7B O1 1_545 0.827(9) 2.075(10) 2.883(2) 165(2)
N3 H3 O1 . 0.883(10) 1.730(10) 2.6116(19) 176(2)
N4 H4A O7 3_556 0.86 2.13 2.904(2) 148.9
N4 H4B O4 4_465 0.86 2.45 3.223(2) 150.4
N4 H4B O3 3_556 0.86 2.59 3.110(2) 120.3

loop_
_cod_related_entry_id
_cod_related_entry_database
_cod_related_entry_code
1 ChemSpider 21123356
